data_2224687
loop_
_publ_author_name
'Ha, Kwang'

_publ_section_title
;
 Dichlorido(1,10-phenanthroline-\k^2^<i>N</i>,<i>N</i>')palladium(II)
;
_journal_coeditor_code IS2500
_journal_issue 1
_journal_name_full 'Acta Crystallographica Section E'
_journal_page_first m38
_journal_paper_doi 10.1107/S1600536809052313
_journal_volume 66
_journal_year 2010
_chemical_formula_iupac '[Pd Cl2 (C12 H8 N2)]'
_chemical_formula_moiety 'C12 H8 Cl2 N2 Pd'
_chemical_formula_sum 'C12 H8 Cl2 N2 Pd'
_chemical_formula_weight 357.50
_chemical_name_systematic
;
Dichlorido(1,10-phenanthroline-\k^2^<i>N</i>,<i>N</i>')palladium(II)
;
_space_group_IT_number 14
_symmetry_cell_setting monoclinic
_symmetry_space_group_name_Hall '-P 2ybc'
_symmetry_space_group_name_H-M 'P 1 21/c 1'
_atom_sites_solution_hydrogens geom
_atom_sites_solution_primary direct
_atom_sites_solution_secondary difmap
_cell_angle_alpha 90.00
_cell_angle_beta 109.314(2)
_cell_angle_gamma 90.00
_cell_formula_units_Z 4
_cell_length_a 9.6170(8)
_cell_length_b 17.1402(14)
_cell_length_c 7.2529(6)
_cell_measurement_reflns_used 2653
_cell_measurement_temperature 200(2)
_cell_measurement_theta_max 28.18
_cell_measurement_theta_min 2.38
_cell_volume 1128.26(16)
_computing_cell_refinement 'SAINT (Bruker, 2000)'
_computing_data_collection 'SMART (Bruker, 2000)'
_computing_data_reduction 'SAINT (Bruker, 2000)'
_computing_molecular_graphics 'ORTEP-3 (Farrugia, 1997) and PLATON (Spek, 2009)'
_computing_publication_material 'SHELXL97 (Sheldrick, 2008)'
_computing_structure_refinement 'SHELXL97 (Sheldrick, 2008)'
_computing_structure_solution 'SHELXS97 (Sheldrick, 2008)'
_diffrn_ambient_temperature 200(2)
_diffrn_measured_fraction_theta_full 0.990
_diffrn_measured_fraction_theta_max 0.990
_diffrn_measurement_device_type 'Bruker SMART 1000 CCD'
_diffrn_measurement_method '\f and \w scans'
_diffrn_radiation_monochromator graphite
_diffrn_radiation_source 'fine-focus sealed tube'
_diffrn_radiation_type MoK\a
_diffrn_radiation_wavelength 0.71073
_diffrn_reflns_av_R_equivalents 0.0602
_diffrn_reflns_av_sigmaI/netI 0.0804
_diffrn_reflns_limit_h_max 12
_diffrn_reflns_limit_h_min -12
_diffrn_reflns_limit_k_max 19
_diffrn_reflns_limit_k_min -22
_diffrn_reflns_limit_l_max 9
_diffrn_reflns_limit_l_min -9
_diffrn_reflns_number 8118
_diffrn_reflns_theta_full 28.26
_diffrn_reflns_theta_max 28.26
_diffrn_reflns_theta_min 2.24
_diffrn_standards_decay_% 0
_diffrn_standards_interval_count 0
_diffrn_standards_interval_time 0
_diffrn_standards_number 0
_exptl_absorpt_coefficient_mu 2.091
_exptl_absorpt_correction_T_max 0.920
_exptl_absorpt_correction_T_min 0.769
_exptl_absorpt_correction_type multi-scan
_exptl_absorpt_process_details '(<i>SADABS</i>; Bruker, 2000)'
_exptl_crystal_colour yellow
_exptl_crystal_density_diffrn 2.105
_exptl_crystal_density_method 'not measured'
_exptl_crystal_description needle
_exptl_crystal_F_000 696
_exptl_crystal_size_max 0.36
_exptl_crystal_size_mid 0.06
_exptl_crystal_size_min 0.04
_refine_diff_density_max 2.900
_refine_diff_density_min -1.289
_refine_ls_extinction_method none
_refine_ls_goodness_of_fit_ref 1.096
_refine_ls_hydrogen_treatment constr
_refine_ls_matrix_type full
_refine_ls_number_parameters 154
_refine_ls_number_reflns 2767
_refine_ls_number_restraints 0
_refine_ls_restrained_S_all 1.096
_refine_ls_R_factor_all 0.0970
_refine_ls_R_factor_gt 0.0558
_refine_ls_shift/su_max 0.000
_refine_ls_shift/su_mean 0.000
_refine_ls_structure_factor_coef Fsqd
_refine_ls_weighting_details 'calc w=1/[\s^2^(Fo^2^)+(0.0840P)^2^+0.0000P] where P=(Fo^2^+2Fc^2^)/3'
_refine_ls_weighting_scheme calc
_refine_ls_wR_factor_gt 0.1284
_refine_ls_wR_factor_ref 0.1694
_reflns_number_gt 1852
_reflns_number_total 2767
_reflns_threshold_expression I>2sigma(I)
_cod_data_source_file is2500.cif
_cod_data_source_block I
_cod_depositor_comments
;
The following automatic conversions were performed:
'_symmetry_cell_setting' value 'Monoclinic' changed to 'monoclinic'
according to '/home/saulius/struct/CIF-dictionaries/cif_core.dic'
dictionary named 'cif_core.dic' version 2.4.1 from
2010-06-29.

'_exptl_absorpt_correction_type' value 'Multi-scan' changed
to 'multi-scan' according to
'/home/saulius/struct/CIF-dictionaries/cif_core.dic' dictionary named
'cif_core.dic' version 2.4.1 from 2010-06-29.

Automatic conversion script
Id: cif_fix_enum 1527 2010-12-29 10:47:43Z saulius 

The following automatic conversions were performed:

'_symmetry_cell_setting' value 'Monoclinic' changed to 'monoclinic'
according to /home/saulius/struct/CIF-dictionaries/cif_core.dic
dictionary named 'cif_core.dic' version 2.4.1 from
2010-06-29.

'_exptl_absorpt_correction_type' value 'Multi-scan'
changed to 'multi-scan' according to
/home/saulius/struct/CIF-dictionaries/cif_core.dic dictionary named
'cif_core.dic' version 2.4.1 from 2010-06-29.

Automatic conversion script
Id: cif_fix_values 1715 2011-07-08 13:25:40Z adriana 
;
_cod_original_sg_symbol_H-M 'P 21/c'
_cod_database_code 2224687
_cod_database_fobs_code 2224687

loop_
_symmetry_equiv_pos_as_xyz
'x, y, z'
'-x, y+1/2, -z+1/2'
'-x, -y, -z'
'x, -y-1/2, z-1/2'

loop_
_atom_site_type_symbol
_atom_site_label
_atom_site_fract_x
_atom_site_fract_y
_atom_site_fract_z
_atom_site_U_iso_or_equiv
_atom_site_adp_type
_atom_site_calc_flag
_atom_site_refinement_flags
_atom_site_occupancy
_atom_site_disorder_assembly
_atom_site_disorder_group
Pd Pd1 0.70739(6) 0.34324(3) 0.39119(8) 0.0214(2) Uani d . 1 . .
Cl Cl1 0.7453(2) 0.47533(11) 0.4189(3) 0.0313(5) Uani d . 1 . .
Cl Cl2 0.4658(2) 0.36052(12) 0.2078(3) 0.0366(5) Uani d . 1 . .
N N1 0.6941(6) 0.2247(3) 0.3805(9) 0.0235(13) Uani d . 1 . .
N N2 0.9182(6) 0.3184(3) 0.5594(9) 0.0211(13) Uani d . 1 . .
C C1 0.5819(9) 0.1794(5) 0.2838(12) 0.0319(18) Uani d . 1 . .
H H1 0.4931 0.2030 0.2036 0.038 Uiso calc R 1 . .
C C2 0.5898(10) 0.0983(5) 0.2958(13) 0.039(2) Uani d . 1 . .
H H2 0.5073 0.0676 0.2244 0.046 Uiso calc R 1 . .
C C3 0.7163(9) 0.0629(4) 0.4102(12) 0.033(2) Uani d . 1 . .
H H3 0.7214 0.0076 0.4202 0.040 Uiso calc R 1 . .
C C4 0.8382(9) 0.1085(4) 0.5127(11) 0.0286(17) Uani d . 1 . .
C C5 0.9777(10) 0.0785(4) 0.6369(12) 0.0330(19) Uani d . 1 . .
H H5 0.9904 0.0238 0.6561 0.040 Uiso calc R 1 . .
C C6 1.0895(9) 0.1263(5) 0.7254(12) 0.0318(18) Uani d . 1 . .
H H6 1.1805 0.1045 0.8044 0.038 Uiso calc R 1 . .
C C7 1.0771(8) 0.2089(4) 0.7057(11) 0.0263(16) Uani d . 1 . .
C C8 1.1907(8) 0.2626(5) 0.7913(12) 0.0301(17) Uani d . 1 . .
H H8 1.2850 0.2445 0.8702 0.036 Uiso calc R 1 . .
C C9 1.1660(8) 0.3405(4) 0.7613(12) 0.0287(17) Uani d . 1 . .
H H9 1.2423 0.3768 0.8210 0.034 Uiso calc R 1 . .
C C10 1.0283(8) 0.3669(4) 0.6426(11) 0.0269(16) Uani d . 1 . .
H H10 1.0131 0.4213 0.6207 0.032 Uiso calc R 1 . .
C C11 0.9420(8) 0.2407(4) 0.5896(10) 0.0234(15) Uani d . 1 . .
C C12 0.8212(8) 0.1902(4) 0.4927(11) 0.0224(15) Uani d . 1 . .

loop_
_atom_site_aniso_label
_atom_site_aniso_U_11
_atom_site_aniso_U_22
_atom_site_aniso_U_33
_atom_site_aniso_U_12
_atom_site_aniso_U_13
_atom_site_aniso_U_23
Pd1 0.0171(3) 0.0198(3) 0.0258(3) -0.0001(2) 0.0050(2) 0.0001(2)
Cl1 0.0285(10) 0.0198(9) 0.0422(12) 0.0034(7) 0.0070(9) 0.0016(7)
Cl2 0.0178(9) 0.0379(11) 0.0457(13) 0.0017(8) -0.0007(8) 0.0059(9)
N1 0.022(3) 0.016(3) 0.031(3) -0.003(2) 0.006(3) -0.004(2)
N2 0.018(3) 0.014(3) 0.030(3) 0.000(2) 0.006(3) 0.000(2)
C1 0.026(4) 0.037(4) 0.031(4) -0.005(3) 0.007(4) -0.005(3)
C2 0.040(5) 0.029(5) 0.048(5) -0.017(4) 0.016(4) -0.015(4)
C3 0.043(5) 0.011(4) 0.053(6) -0.005(3) 0.025(5) -0.004(3)
C4 0.038(5) 0.022(4) 0.030(4) -0.005(3) 0.018(4) 0.000(3)
C5 0.054(6) 0.021(4) 0.029(4) 0.005(4) 0.021(4) 0.006(3)
C6 0.039(5) 0.026(4) 0.035(5) 0.013(4) 0.019(4) 0.008(3)
C7 0.023(4) 0.026(4) 0.034(4) 0.011(3) 0.015(3) 0.007(3)
C8 0.016(4) 0.039(5) 0.033(5) 0.003(3) 0.006(3) 0.005(3)
C9 0.020(4) 0.032(4) 0.029(4) -0.001(3) 0.001(3) -0.003(3)
C10 0.029(4) 0.021(4) 0.031(4) -0.003(3) 0.009(3) -0.004(3)
C11 0.022(4) 0.026(4) 0.023(4) 0.000(3) 0.009(3) -0.003(3)
C12 0.032(4) 0.013(3) 0.027(4) -0.003(3) 0.016(3) -0.005(3)

loop_
_atom_type_symbol
_atom_type_description
_atom_type_scat_dispersion_real
_atom_type_scat_dispersion_imag
_atom_type_scat_source
C C 0.0033 0.0016 'International Tables Vol C Tables 4.2.6.8 and 6.1.1.4'
H H 0.0000 0.0000 'International Tables Vol C Tables 4.2.6.8 and 6.1.1.4'
Cl Cl 0.1484 0.1585 'International Tables Vol C Tables 4.2.6.8 and 6.1.1.4'
N N 0.0061 0.0033 'International Tables Vol C Tables 4.2.6.8 and 6.1.1.4'
Pd Pd -0.9988 1.0072 'International Tables Vol C Tables 4.2.6.8 and 6.1.1.4'

loop_
_geom_angle_atom_site_label_1
_geom_angle_atom_site_label_2
_geom_angle_atom_site_label_3
_geom_angle_site_symmetry_1
_geom_angle_site_symmetry_3
_geom_angle
_geom_angle_publ_flag
N2 Pd1 N1 . . 81.5(2) yes
N2 Pd1 Cl2 . . 175.11(17) ?
N1 Pd1 Cl2 . . 93.93(17) ?
N2 Pd1 Cl1 . . 93.20(17) ?
N1 Pd1 Cl1 . . 174.64(17) ?
Cl2 Pd1 Cl1 . . 91.42(7) ?
C1 N1 C12 . . 118.4(7) ?
C1 N1 Pd1 . . 129.4(5) ?
C12 N1 Pd1 . . 112.2(4) ?
C10 N2 C11 . . 118.4(6) ?
C10 N2 Pd1 . . 129.1(5) ?
C11 N2 Pd1 . . 112.6(5) ?
N1 C1 C2 . . 122.2(8) ?
N1 C1 H1 . . 118.9 ?
C2 C1 H1 . . 118.9 ?
C3 C2 C1 . . 120.0(7) ?
C3 C2 H2 . . 120.0 ?
C1 C2 H2 . . 120.0 ?
C2 C3 C4 . . 119.6(7) ?
C2 C3 H3 . . 120.2 ?
C4 C3 H3 . . 120.2 ?
C3 C4 C12 . . 116.8(7) ?
C3 C4 C5 . . 125.1(7) ?
C12 C4 C5 . . 118.1(7) ?
C6 C5 C4 . . 121.1(7) ?
C6 C5 H5 . . 119.5 ?
C4 C5 H5 . . 119.5 ?
C5 C6 C7 . . 122.3(7) ?
C5 C6 H6 . . 118.8 ?
C7 C6 H6 . . 118.8 ?
C11 C7 C8 . . 116.1(7) ?
C11 C7 C6 . . 118.5(7) ?
C8 C7 C6 . . 125.4(7) ?
C9 C8 C7 . . 120.2(7) ?
C9 C8 H8 . . 119.9 ?
C7 C8 H8 . . 119.9 ?
C8 C9 C10 . . 119.8(7) ?
C8 C9 H9 . . 120.1 ?
C10 C9 H9 . . 120.1 ?
N2 C10 C9 . . 122.1(7) ?
N2 C10 H10 . . 119.0 ?
C9 C10 H10 . . 119.0 ?
N2 C11 C7 . . 123.5(7) ?
N2 C11 C12 . . 116.6(6) ?
C7 C11 C12 . . 119.9(7) ?
N1 C12 C4 . . 122.9(6) ?
N1 C12 C11 . . 117.0(6) ?
C4 C12 C11 . . 120.1(7) ?

loop_
_geom_bond_atom_site_label_1
_geom_bond_atom_site_label_2
_geom_bond_site_symmetry_2
_geom_bond_distance
_geom_bond_publ_flag
Pd1 N2 . 2.035(6) yes
Pd1 N1 . 2.036(6) yes
Pd1 Cl2 . 2.283(2) yes
Pd1 Cl1 . 2.2914(19) yes
N1 C1 . 1.327(9) ?
N1 C12 . 1.359(9) ?
N2 C10 . 1.324(9) ?
N2 C11 . 1.357(9) ?
C1 C2 . 1.392(12) ?
C1 H1 . 0.9500 ?
C2 C3 . 1.368(12) ?
C2 H2 . 0.9500 ?
C3 C4 . 1.401(11) ?
C3 H3 . 0.9500 ?
C4 C12 . 1.412(10) ?
C4 C5 . 1.441(12) ?
C5 C6 . 1.335(11) ?
C5 H5 . 0.9500 ?
C6 C7 . 1.423(11) ?
C6 H6 . 0.9500 ?
C7 C11 . 1.404(10) ?
C7 C8 . 1.407(10) ?
C8 C9 . 1.360(10) ?
C8 H8 . 0.9500 ?
C9 C10 . 1.394(11) ?
C9 H9 . 0.9500 ?
C10 H10 . 0.9500 ?
C11 C12 . 1.433(10) ?

loop_
_geom_hbond_atom_site_label_D
_geom_hbond_atom_site_label_H
_geom_hbond_atom_site_label_A
_geom_hbond_site_symmetry_A
_geom_hbond_distance_DH
_geom_hbond_distance_HA
_geom_hbond_distance_DA
_geom_hbond_angle_DHA
C2 H2 Cl1 2_645 0.95 2.80 3.733(11) 169

loop_
_geom_torsion_atom_site_label_1
_geom_torsion_atom_site_label_2
_geom_torsion_atom_site_label_3
_geom_torsion_atom_site_label_4
_geom_torsion_site_symmetry_1
_geom_torsion_site_symmetry_2
_geom_torsion_site_symmetry_3
_geom_torsion_site_symmetry_4
_geom_torsion
_geom_torsion_publ_flag
N2 Pd1 N1 C1 . . . . -177.2(7) ?
Cl2 Pd1 N1 C1 . . . . 4.4(7) ?
N2 Pd1 N1 C12 . . . . 3.4(5) ?
Cl2 Pd1 N1 C12 . . . . -174.9(5) ?
N1 Pd1 N2 C10 . . . . 178.1(7) ?
Cl1 Pd1 N2 C10 . . . . -1.4(6) ?
N1 Pd1 N2 C11 . . . . -3.6(5) ?
Cl1 Pd1 N2 C11 . . . . 176.9(5) ?
C12 N1 C1 C2 . . . . 0.8(11) ?
Pd1 N1 C1 C2 . . . . -178.5(6) ?
N1 C1 C2 C3 . . . . 0.1(13) ?
C1 C2 C3 C4 . . . . -1.0(12) ?
C2 C3 C4 C12 . . . . 0.9(11) ?
C2 C3 C4 C5 . . . . -179.6(8) ?
C3 C4 C5 C6 . . . . 178.3(7) ?
C12 C4 C5 C6 . . . . -2.2(11) ?
C4 C5 C6 C7 . . . . 1.1(12) ?
C5 C6 C7 C11 . . . . 0.3(11) ?
C5 C6 C7 C8 . . . . -178.7(8) ?
C11 C7 C8 C9 . . . . 0.7(11) ?
C6 C7 C8 C9 . . . . 179.7(7) ?
C7 C8 C9 C10 . . . . -1.1(12) ?
C11 N2 C10 C9 . . . . -1.0(11) ?
Pd1 N2 C10 C9 . . . . 177.3(5) ?
C8 C9 C10 N2 . . . . 1.3(12) ?
C10 N2 C11 C7 . . . . 0.5(11) ?
Pd1 N2 C11 C7 . . . . -178.0(6) ?
C10 N2 C11 C12 . . . . -178.3(6) ?
Pd1 N2 C11 C12 . . . . 3.1(8) ?
C8 C7 C11 N2 . . . . -0.4(11) ?
C6 C7 C11 N2 . . . . -179.5(7) ?
C8 C7 C11 C12 . . . . 178.4(7) ?
C6 C7 C11 C12 . . . . -0.7(10) ?
C1 N1 C12 C4 . . . . -0.9(10) ?
Pd1 N1 C12 C4 . . . . 178.6(5) ?
C1 N1 C12 C11 . . . . 177.8(6) ?
Pd1 N1 C12 C11 . . . . -2.8(8) ?
C3 C4 C12 N1 . . . . 0.0(11) ?
C5 C4 C12 N1 . . . . -179.5(7) ?
C3 C4 C12 C11 . . . . -178.6(7) ?
C5 C4 C12 C11 . . . . 1.8(10) ?
N2 C11 C12 N1 . . . . -0.2(10) ?
C7 C11 C12 N1 . . . . -179.2(6) ?
N2 C11 C12 C4 . . . . 178.5(6) ?
C7 C11 C12 C4 . . . . -0.5(10) ?
